data_4067631
loop_
_publ_author_name
'Westenberg, Hauke'
'Slootweg, J. Chris'
'Hepp, Alexander'
'K\"osters, Jutta'
'Roters, Steffi'
'Ehlers, Andreas W.'
'Lammertsma, Koop'
'Uhl, Werner'

_publ_section_title
;
 C\\tb C Triple Bond Activation by Heterocyclic Aluminum Phosphinides
;
_journal_issue 6
_journal_name_full Organometallics
_journal_page_first 1323
_journal_paper_doi 10.1021/om901051p
_journal_volume 29
_journal_year 2010
_chemical_formula_sum 'C40 H61 Al P2'
_chemical_formula_weight 630.81
_chemical_name_systematic
; 
 ? 
;
_space_group_IT_number 2
_symmetry_cell_setting triclinic
_symmetry_space_group_name_Hall '-P 1'
_symmetry_space_group_name_H-M 'P -1'
_atom_sites_solution_hydrogens geom
_atom_sites_solution_primary direct
_atom_sites_solution_secondary difmap
_audit_creation_method SHELXL-97
_cell_angle_alpha 76.269(3)
_cell_angle_beta 79.021(3)
_cell_angle_gamma 81.930(3)
_cell_formula_units_Z 2
_cell_length_a 10.4008(5)
_cell_length_b 10.9142(5)
_cell_length_c 18.2195(8)
_cell_measurement_reflns_used 901
_cell_measurement_temperature 153(2)
_cell_measurement_theta_max 71.429
_cell_measurement_theta_min 5.348
_cell_volume 1962.48(16)
_computing_cell_refinement 'Bruker SAINT+'
_computing_data_collection 'Bruker SMART'
_computing_data_reduction 'Bruker SHELXTL'
_computing_molecular_graphics 'Bruker SHELXTL'
_computing_publication_material 'Bruker SHELXTL'
_computing_structure_refinement 'SHELXL-97 (Sheldrick, 1997)'
_computing_structure_solution 'SHELXS-97 (Sheldrick, 1990)'
_diffrn_ambient_temperature 153(2)
_diffrn_measured_fraction_theta_full 0.859
_diffrn_measured_fraction_theta_max 0.859
_diffrn_measurement_device_type 'CCD area detector'
_diffrn_measurement_method 'omega scans'
_diffrn_radiation_monochromator graphite
_diffrn_radiation_source 'rotating anode'
_diffrn_radiation_type CuK\a
_diffrn_radiation_wavelength 1.54178
_diffrn_reflns_av_R_equivalents 0.0245
_diffrn_reflns_av_sigmaI/netI 0.0371
_diffrn_reflns_limit_h_max 12
_diffrn_reflns_limit_h_min -12
_diffrn_reflns_limit_k_max 13
_diffrn_reflns_limit_k_min -12
_diffrn_reflns_limit_l_max 21
_diffrn_reflns_limit_l_min -22
_diffrn_reflns_number 11677
_diffrn_reflns_theta_full 72.21
_diffrn_reflns_theta_max 72.21
_diffrn_reflns_theta_min 2.53
_exptl_absorpt_coefficient_mu 1.388
_exptl_absorpt_correction_T_max 1
_exptl_absorpt_correction_T_min 0.7340
_exptl_absorpt_correction_type empirical'
_exptl_absorpt_process_details SADABS
_exptl_crystal_colour colourless
_exptl_crystal_density_diffrn 1.068
_exptl_crystal_density_method 'not measured'
_exptl_crystal_description block
_exptl_crystal_F_000 688
_exptl_crystal_size_max 0.14
_exptl_crystal_size_mid 0.10
_exptl_crystal_size_min 0.08
_refine_diff_density_max 0.448
_refine_diff_density_min -0.255
_refine_diff_density_rms 0.061
_refine_ls_extinction_method none
_refine_ls_goodness_of_fit_ref 1.103
_refine_ls_hydrogen_treatment constr
_refine_ls_matrix_type full
_refine_ls_number_parameters 403
_refine_ls_number_reflns 6654
_refine_ls_number_restraints 0
_refine_ls_restrained_S_all 1.103
_refine_ls_R_factor_all 0.0642
_refine_ls_R_factor_gt 0.0564
_refine_ls_shift/su_max 0.002
_refine_ls_shift/su_mean 0.000
_refine_ls_structure_factor_coef Fsqd
_refine_ls_weighting_details 'calc w=1/[\s^2^(Fo^2^)+(0.0390P)^2^+3.6870P] where P=(Fo^2^+2Fc^2^)/3'
_refine_ls_weighting_scheme calc
_refine_ls_wR_factor_gt 0.1401
_refine_ls_wR_factor_ref 0.1437
_reflns_number_gt 5778
_reflns_number_total 6654
_reflns_threshold_expression >2sigma(I)
_cod_data_source_file om901051p_si_001.cif
_cod_data_source_block sad1
_cod_original_sg_symbol_H-M P-1
_cod_database_code 4067631

loop_
_symmetry_equiv_pos_as_xyz
'x, y, z'
'-x, -y, -z'

loop_
_atom_site_label
_atom_site_type_symbol
_atom_site_fract_x
_atom_site_fract_y
_atom_site_fract_z
_atom_site_U_iso_or_equiv
_atom_site_adp_type
_atom_site_occupancy
_atom_site_symmetry_multiplicity
_atom_site_calc_flag
_atom_site_refinement_flags
P1 P 0.29492(7) 0.32450(7) 0.24808(4) 0.01931(17) Uani 1 1 d .
P2 P 0.08146(7) 0.42940(7) 0.15912(4) 0.02253(18) Uani 1 1 d .
Al1 Al 0.37649(8) 0.07389(8) 0.23681(5) 0.0207(2) Uani 1 1 d .
C11 C 0.4143(3) 0.4391(3) 0.21259(16) 0.0220(6) Uani 1 1 d .
C12 C 0.5416(3) 0.3958(3) 0.18319(18) 0.0290(7) Uani 1 1 d .
H12 H 0.5633 0.3078 0.1818 0.035 Uiso 1 1 calc R
C13 C 0.6367(3) 0.4794(3) 0.1559(2) 0.0353(8) Uani 1 1 d .
H13 H 0.7248 0.4495 0.1362 0.042 Uiso 1 1 calc R
C14 C 0.6046(3) 0.6059(3) 0.1571(2) 0.0362(8) Uani 1 1 d .
H14 H 0.6707 0.6640 0.1376 0.043 Uiso 1 1 calc R
C15 C 0.4792(3) 0.6500(3) 0.18596(19) 0.0335(7) Uani 1 1 d .
H15 H 0.4581 0.7383 0.1864 0.040 Uiso 1 1 calc R
C16 C 0.3831(3) 0.5665(3) 0.21440(18) 0.0270(7) Uani 1 1 d .
H16 H 0.2957 0.5967 0.2352 0.032 Uiso 1 1 calc R
C21 C 0.1706(3) 0.5668(3) 0.10576(16) 0.0245(6) Uani 1 1 d .
C22 C 0.2849(3) 0.5593(3) 0.05273(17) 0.0285(7) Uani 1 1 d .
H22 H 0.3234 0.4782 0.0431 0.034 Uiso 1 1 calc R
C23 C 0.3443(4) 0.6682(3) 0.01341(19) 0.0370(8) Uani 1 1 d .
H23 H 0.4228 0.6620 -0.0235 0.044 Uiso 1 1 calc R
C24 C 0.2900(4) 0.7851(3) 0.0276(2) 0.0413(9) Uani 1 1 d .
H24 H 0.3317 0.8600 0.0011 0.050 Uiso 1 1 calc R
C25 C 0.1759(4) 0.7941(3) 0.0799(2) 0.0400(8) Uani 1 1 d .
H25 H 0.1383 0.8754 0.0895 0.048 Uiso 1 1 calc R
C26 C 0.1155(3) 0.6862(3) 0.11840(19) 0.0311(7) Uani 1 1 d .
H26 H 0.0354 0.6934 0.1540 0.037 Uiso 1 1 calc R
C31 C 0.2859(3) 0.2384(3) 0.17719(16) 0.0201(6) Uani 1 1 d .
C32 C 0.1931(3) 0.2899(3) 0.13404(16) 0.0206(6) Uani 1 1 d .
C33 C 0.1576(3) 0.2314(3) 0.07299(17) 0.0243(6) Uani 1 1 d .
C331 C 0.2737(4) 0.1445(3) 0.04285(19) 0.0360(8) Uani 1 1 d .
H33A H 0.3473 0.1926 0.0203 0.043 Uiso 1 1 calc R
H33B H 0.2493 0.1084 0.0049 0.043 Uiso 1 1 calc R
H33C H 0.2974 0.0779 0.0844 0.043 Uiso 1 1 calc R
C332 C 0.1176(3) 0.3351(3) 0.00598(18) 0.0324(7) Uani 1 1 d .
H33D H 0.0436 0.3890 0.0245 0.039 Uiso 1 1 calc R
H33E H 0.0942 0.2967 -0.0312 0.039 Uiso 1 1 calc R
H33F H 0.1901 0.3844 -0.0173 0.039 Uiso 1 1 calc R
C333 C 0.0390(3) 0.1554(3) 0.1088(2) 0.0386(8) Uani 1 1 d .
H33G H 0.0632 0.0864 0.1490 0.046 Uiso 1 1 calc R
H33H H 0.0121 0.1226 0.0703 0.046 Uiso 1 1 calc R
H33I H -0.0325 0.2097 0.1295 0.046 Uiso 1 1 calc R
C41 C 0.1295(3) 0.4033(3) 0.25558(17) 0.0212(6) Uani 1 1 d .
C42 C 0.0502(3) 0.4024(3) 0.32193(18) 0.0253(6) Uani 1 1 d .
H42 H 0.0931 0.3759 0.3661 0.030 Uiso 1 1 calc R
C43 C -0.0984(3) 0.4366(3) 0.33959(19) 0.0308(7) Uani 1 1 d .
C431 C -0.1678(3) 0.3304(3) 0.3259(3) 0.0442(9) Uani 1 1 d .
H43A H -0.1461 0.3261 0.2729 0.053 Uiso 1 1 calc R
H43B H -0.2613 0.3481 0.3392 0.053 Uiso 1 1 calc R
H43C H -0.1393 0.2509 0.3571 0.053 Uiso 1 1 calc R
C432 C -0.1338(4) 0.4448(4) 0.4237(2) 0.0497(10) Uani 1 1 d .
H43D H -0.1069 0.3652 0.4554 0.060 Uiso 1 1 calc R
H43E H -0.2272 0.4640 0.4364 0.060 Uiso 1 1 calc R
H43F H -0.0895 0.5104 0.4322 0.060 Uiso 1 1 calc R
C433 C -0.1441(3) 0.5634(3) 0.2905(2) 0.0380(8) Uani 1 1 d .
H43G H -0.0942 0.6280 0.2951 0.046 Uiso 1 1 calc R
H43H H -0.2358 0.5851 0.3075 0.046 Uiso 1 1 calc R
H43I H -0.1309 0.5569 0.2379 0.046 Uiso 1 1 calc R
C51 C 0.3570(3) 0.1901(3) 0.31463(17) 0.0224(6) Uani 1 1 d .
C52 C 0.3853(3) 0.1761(3) 0.38484(17) 0.0274(7) Uani 1 1 d .
H52 H 0.4254 0.0926 0.4036 0.033 Uiso 1 1 calc R
C53 C 0.3696(3) 0.2596(3) 0.44188(17) 0.0314(7) Uani 1 1 d .
C531 C 0.3583(4) 0.4013(3) 0.40600(19) 0.0368(8) Uani 1 1 d .
H53A H 0.4357 0.4213 0.3691 0.044 Uiso 1 1 calc R
H53B H 0.3501 0.4484 0.4452 0.044 Uiso 1 1 calc R
H53C H 0.2822 0.4233 0.3812 0.044 Uiso 1 1 calc R
C532 C 0.2471(4) 0.2247(4) 0.50178(19) 0.0398(8) Uani 1 1 d .
H53D H 0.1700 0.2475 0.4778 0.048 Uiso 1 1 calc R
H53E H 0.2398 0.2698 0.5419 0.048 Uiso 1 1 calc R
H53F H 0.2551 0.1352 0.5230 0.048 Uiso 1 1 calc R
C533 C 0.4911(4) 0.2276(4) 0.4825(2) 0.0423(9) Uani 1 1 d .
H53G H 0.5005 0.1386 0.5048 0.051 Uiso 1 1 calc R
H53H H 0.4803 0.2748 0.5219 0.051 Uiso 1 1 calc R
H53I H 0.5684 0.2497 0.4459 0.051 Uiso 1 1 calc R
C61 C 0.5574(3) 0.0268(3) 0.18399(17) 0.0240(6) Uani 1 1 d .
H61A H 0.5490 -0.0332 0.1546 0.029 Uiso 1 1 calc R
H61B H 0.5854 0.1015 0.1479 0.029 Uiso 1 1 calc R
C62 C 0.6706(3) -0.0289(3) 0.22920(18) 0.0264(6) Uani 1 1 d .
C621 C 0.7167(3) 0.0751(3) 0.2583(2) 0.0408(9) Uani 1 1 d .
H62A H 0.6449 0.1101 0.2912 0.049 Uiso 1 1 calc R
H62B H 0.7468 0.1407 0.2156 0.049 Uiso 1 1 calc R
H62C H 0.7874 0.0399 0.2864 0.049 Uiso 1 1 calc R
C622 C 0.7877(3) -0.0841(3) 0.1774(2) 0.0358(8) Uani 1 1 d .
H62D H 0.8153 -0.0193 0.1336 0.043 Uiso 1 1 calc R
H62E H 0.7616 -0.1527 0.1608 0.043 Uiso 1 1 calc R
H62F H 0.8592 -0.1148 0.2055 0.043 Uiso 1 1 calc R
C623 C 0.6253(3) -0.1341(3) 0.29729(19) 0.0365(8) Uani 1 1 d .
H62G H 0.6973 -0.1689 0.3245 0.044 Uiso 1 1 calc R
H62H H 0.5962 -0.1996 0.2793 0.044 Uiso 1 1 calc R
H62I H 0.5541 -0.0999 0.3309 0.044 Uiso 1 1 calc R
C71 C 0.2678(3) -0.0728(3) 0.26857(19) 0.0305(7) Uani 1 1 d .
H71A H 0.2262 -0.0716 0.2257 0.037 Uiso 1 1 calc R
H71B H 0.3291 -0.1476 0.2736 0.037 Uiso 1 1 calc R
C72 C 0.1597(3) -0.0952(3) 0.33991(19) 0.0305(7) Uani 1 1 d .
C721 C 0.0625(3) 0.0236(4) 0.3411(2) 0.0448(9) Uani 1 1 d .
H72A H -0.0050 0.0078 0.3852 0.054 Uiso 1 1 calc R
H72B H 0.0234 0.0448 0.2955 0.054 Uiso 1 1 calc R
H72C H 0.1082 0.0928 0.3434 0.054 Uiso 1 1 calc R
C722 C 0.0843(4) -0.2060(4) 0.3399(2) 0.0459(9) Uani 1 1 d .
H72D H 0.1445 -0.2809 0.3388 0.055 Uiso 1 1 calc R
H72E H 0.0416 -0.1862 0.2956 0.055 Uiso 1 1 calc R
H72F H 0.0193 -0.2204 0.3854 0.055 Uiso 1 1 calc R
C723 C 0.2219(4) -0.1269(4) 0.4122(2) 0.0486(10) Uani 1 1 d .
H72G H 0.2725 -0.0598 0.4121 0.058 Uiso 1 1 calc R
H72H H 0.2783 -0.2047 0.4137 0.058 Uiso 1 1 calc R
H72I H 0.1539 -0.1362 0.4563 0.058 Uiso 1 1 calc R

loop_
_atom_site_aniso_label
_atom_site_aniso_U_11
_atom_site_aniso_U_22
_atom_site_aniso_U_33
_atom_site_aniso_U_23
_atom_site_aniso_U_13
_atom_site_aniso_U_12
P1 0.0181(3) 0.0194(4) 0.0207(4) -0.0056(3) -0.0033(3) -0.0002(3)
P2 0.0207(4) 0.0205(4) 0.0262(4) -0.0053(3) -0.0061(3) 0.0020(3)
Al1 0.0186(4) 0.0186(4) 0.0242(4) -0.0040(3) -0.0039(3) -0.0001(3)
C11 0.0223(14) 0.0250(15) 0.0195(14) -0.0050(11) -0.0046(12) -0.0038(12)
C12 0.0283(16) 0.0249(16) 0.0323(17) -0.0066(13) -0.0022(14) -0.0002(13)
C13 0.0274(17) 0.0370(19) 0.0407(19) -0.0091(15) 0.0008(15) -0.0079(14)
C14 0.0395(19) 0.0361(19) 0.0351(18) -0.0086(15) 0.0022(16) -0.0212(15)
C15 0.0403(19) 0.0282(17) 0.0361(18) -0.0129(14) -0.0065(16) -0.0065(14)
C16 0.0294(16) 0.0261(16) 0.0286(16) -0.0111(13) -0.0060(14) -0.0022(13)
C21 0.0291(16) 0.0225(15) 0.0227(14) -0.0028(12) -0.0108(13) 0.0001(12)
C22 0.0353(17) 0.0247(16) 0.0272(16) -0.0075(12) -0.0065(14) -0.0031(13)
C23 0.046(2) 0.0370(19) 0.0291(17) -0.0077(14) -0.0020(16) -0.0120(16)
C24 0.060(2) 0.0287(18) 0.0352(19) 0.0000(14) -0.0079(18) -0.0160(17)
C25 0.058(2) 0.0229(17) 0.041(2) -0.0080(14) -0.0147(19) -0.0006(16)
C26 0.0361(18) 0.0250(16) 0.0314(17) -0.0051(13) -0.0086(15) 0.0020(13)
C31 0.0195(14) 0.0193(14) 0.0210(14) -0.0050(11) -0.0010(12) -0.0024(11)
C32 0.0194(14) 0.0175(14) 0.0238(14) -0.0038(11) -0.0013(12) -0.0024(11)
C33 0.0261(15) 0.0235(15) 0.0253(15) -0.0055(12) -0.0099(13) -0.0013(12)
C331 0.045(2) 0.0348(18) 0.0332(17) -0.0161(15) -0.0129(16) 0.0028(15)
C332 0.0417(19) 0.0316(17) 0.0277(16) -0.0060(13) -0.0164(15) -0.0023(15)
C333 0.040(2) 0.043(2) 0.0380(19) -0.0085(16) -0.0094(16) -0.0183(16)
C41 0.0189(14) 0.0183(14) 0.0265(15) -0.0053(11) -0.0031(12) -0.0018(11)
C42 0.0248(15) 0.0230(15) 0.0285(16) -0.0073(12) -0.0056(13) 0.0008(12)
C43 0.0243(15) 0.0270(16) 0.0382(18) -0.0100(14) 0.0026(14) 0.0012(13)
C431 0.0251(17) 0.0333(19) 0.071(3) -0.0136(18) 0.0062(18) -0.0055(14)
C432 0.043(2) 0.057(2) 0.043(2) -0.0173(19) 0.0104(19) 0.0052(19)
C433 0.0252(16) 0.0297(18) 0.056(2) -0.0115(16) -0.0008(16) 0.0040(14)
C51 0.0191(14) 0.0236(15) 0.0234(14) -0.0043(11) -0.0029(12) -0.0010(11)
C52 0.0255(15) 0.0267(16) 0.0277(16) -0.0029(12) -0.0046(13) 0.0002(12)
C53 0.0322(17) 0.0416(19) 0.0217(15) -0.0077(13) -0.0072(14) -0.0032(14)
C531 0.044(2) 0.041(2) 0.0285(17) -0.0139(15) -0.0058(16) -0.0039(16)
C532 0.0386(19) 0.052(2) 0.0272(17) -0.0093(15) -0.0018(16) -0.0037(17)
C533 0.039(2) 0.060(2) 0.0299(18) -0.0081(16) -0.0108(16) -0.0076(18)
C61 0.0226(14) 0.0215(15) 0.0270(15) -0.0055(12) -0.0014(13) -0.0017(12)
C62 0.0190(14) 0.0274(16) 0.0341(17) -0.0109(13) -0.0053(13) 0.0017(12)
C621 0.0227(16) 0.044(2) 0.066(2) -0.0298(19) -0.0147(17) 0.0027(15)
C622 0.0229(16) 0.0386(19) 0.048(2) -0.0163(16) -0.0047(15) 0.0019(14)
C623 0.0345(18) 0.0389(19) 0.0334(18) -0.0030(15) -0.0124(15) 0.0066(15)
C71 0.0292(16) 0.0246(16) 0.0363(18) -0.0066(13) -0.0010(14) -0.0038(13)
C72 0.0252(16) 0.0304(17) 0.0344(17) -0.0026(14) -0.0036(14) -0.0070(13)
C721 0.0269(17) 0.046(2) 0.056(2) -0.0118(18) 0.0046(17) 0.0000(16)
C722 0.040(2) 0.047(2) 0.050(2) -0.0081(18) 0.0037(18) -0.0222(17)
C723 0.053(2) 0.051(2) 0.039(2) 0.0073(17) -0.0108(18) -0.0189(19)

loop_
_atom_type_symbol
_atom_type_description
_atom_type_scat_dispersion_real
_atom_type_scat_dispersion_imag
_atom_type_scat_source
C C 0.0181 0.0091 'International Tables Vol C Tables 4.2.6.8 and 6.1.1.4'
H H 0.0000 0.0000 'International Tables Vol C Tables 4.2.6.8 and 6.1.1.4'
Al Al 0.2130 0.2455 'International Tables Vol C Tables 4.2.6.8 and 6.1.1.4'
P P 0.2955 0.4335 'International Tables Vol C Tables 4.2.6.8 and 6.1.1.4'

loop_
_geom_angle_atom_site_label_1
_geom_angle_atom_site_label_2
_geom_angle_atom_site_label_3
_geom_angle
C31 P1 C51 95.63(13)
C31 P1 C41 98.55(13)
C51 P1 C41 127.02(13)
C31 P1 C11 111.16(13)
C51 P1 C11 111.04(13)
C41 P1 C11 110.57(13)
C31 P1 Al1 47.78(9)
C51 P1 Al1 48.18(9)
C41 P1 Al1 128.16(9)
C11 P1 Al1 117.82(10)
C21 P2 C41 101.65(13)
C21 P2 C32 103.78(13)
C41 P2 C32 93.30(13)
C71 Al1 C61 111.88(13)
C71 Al1 C31 114.63(13)
C61 Al1 C31 112.77(12)
C71 Al1 C51 116.08(13)
C61 Al1 C51 118.17(12)
C31 Al1 C51 79.64(11)
C71 Al1 P1 127.35(10)
C61 Al1 P1 120.54(9)
C31 Al1 P1 39.85(8)
C51 Al1 P1 40.04(8)
C16 C11 C12 119.9(3)
C16 C11 P1 122.3(2)
C12 C11 P1 117.8(2)
C13 C12 C11 120.0(3)
C13 C12 H12 120.0
C11 C12 H12 120.0
C14 C13 C12 119.8(3)
C14 C13 H13 120.1
C12 C13 H13 120.1
C15 C14 C13 120.8(3)
C15 C14 H14 119.6
C13 C14 H14 119.6
C14 C15 C16 119.9(3)
C14 C15 H15 120.0
C16 C15 H15 120.0
C11 C16 C15 119.6(3)
C11 C16 H16 120.2
C15 C16 H16 120.2
C22 C21 C26 118.7(3)
C22 C21 P2 124.2(2)
C26 C21 P2 117.1(2)
C21 C22 C23 120.7(3)
C21 C22 H22 119.7
C23 C22 H22 119.7
C24 C23 C22 120.0(3)
C24 C23 H23 120.0
C22 C23 H23 120.0
C25 C24 C23 120.0(3)
C25 C24 H24 120.0
C23 C24 H24 120.0
C24 C25 C26 120.2(3)
C24 C25 H25 119.9
C26 C25 H25 119.9
C25 C26 C21 120.5(3)
C25 C26 H26 119.8
C21 C26 H26 119.8
C32 C31 P1 113.4(2)
C32 C31 Al1 146.7(2)
P1 C31 Al1 92.37(12)
C31 C32 C33 124.5(3)
C31 C32 P2 118.2(2)
C33 C32 P2 116.6(2)
C331 C33 C32 110.7(2)
C331 C33 C332 109.1(3)
C32 C33 C332 110.7(2)
C331 C33 C333 109.9(3)
C32 C33 C333 108.6(2)
C332 C33 C333 107.8(3)
C33 C331 H33A 109.5
C33 C331 H33B 109.5
H33A C331 H33B 109.5
C33 C331 H33C 109.5
H33A C331 H33C 109.5
H33B C331 H33C 109.5
C33 C332 H33D 109.5
C33 C332 H33E 109.5
H33D C332 H33E 109.5
C33 C332 H33F 109.5
H33D C332 H33F 109.5
H33E C332 H33F 109.5
C33 C333 H33G 109.5
C33 C333 H33H 109.5
H33G C333 H33H 109.5
C33 C333 H33I 109.5
H33G C333 H33I 109.5
H33H C333 H33I 109.5
C42 C41 P1 123.1(2)
C42 C41 P2 127.3(2)
P1 C41 P2 106.35(14)
C41 C42 C43 130.6(3)
C41 C42 H42 114.7
C43 C42 H42 114.7
C433 C43 C42 112.6(3)
C433 C43 C432 108.5(3)
C42 C43 C432 108.1(3)
C433 C43 C431 109.7(3)
C42 C43 C431 108.2(2)
C432 C43 C431 109.6(3)
C43 C431 H43A 109.5
C43 C431 H43B 109.5
H43A C431 H43B 109.5
C43 C431 H43C 109.5
H43A C431 H43C 109.5
H43B C431 H43C 109.5
C43 C432 H43D 109.5
C43 C432 H43E 109.5
H43D C432 H43E 109.5
C43 C432 H43F 109.5
H43D C432 H43F 109.5
H43E C432 H43F 109.5
C43 C433 H43G 109.5
C43 C433 H43H 109.5
H43G C433 H43H 109.5
C43 C433 H43I 109.5
H43G C433 H43I 109.5
H43H C433 H43I 109.5
C52 C51 P1 132.7(2)
C52 C51 Al1 135.4(2)
P1 C51 Al1 91.78(13)
C51 C52 C53 135.6(3)
C51 C52 H52 112.2
C53 C52 H52 112.2
C52 C53 C531 114.0(3)
C52 C53 C532 107.5(3)
C531 C53 C532 110.6(3)
C52 C53 C533 107.9(3)
C531 C53 C533 108.3(3)
C532 C53 C533 108.4(3)
C53 C531 H53A 109.5
C53 C531 H53B 109.5
H53A C531 H53B 109.5
C53 C531 H53C 109.5
H53A C531 H53C 109.5
H53B C531 H53C 109.5
C53 C532 H53D 109.5
C53 C532 H53E 109.5
H53D C532 H53E 109.5
C53 C532 H53F 109.5
H53D C532 H53F 109.5
H53E C532 H53F 109.5
C53 C533 H53G 109.5
C53 C533 H53H 109.5
H53G C533 H53H 109.5
C53 C533 H53I 109.5
H53G C533 H53I 109.5
H53H C533 H53I 109.5
C62 C61 Al1 121.5(2)
C62 C61 H61A 107.0
Al1 C61 H61A 107.0
C62 C61 H61B 107.0
Al1 C61 H61B 107.0
H61A C61 H61B 106.7
C623 C62 C621 109.2(3)
C623 C62 C622 108.8(3)
C621 C62 C622 108.4(3)
C623 C62 C61 110.3(2)
C621 C62 C61 109.9(3)
C622 C62 C61 110.2(3)
C62 C621 H62A 109.5
C62 C621 H62B 109.5
H62A C621 H62B 109.5
C62 C621 H62C 109.5
H62A C621 H62C 109.5
H62B C621 H62C 109.5
C62 C622 H62D 109.5
C62 C622 H62E 109.5
H62D C622 H62E 109.5
C62 C622 H62F 109.5
H62D C622 H62F 109.5
H62E C622 H62F 109.5
C62 C623 H62G 109.5
C62 C623 H62H 109.5
H62G C623 H62H 109.5
C62 C623 H62I 109.5
H62G C623 H62I 109.5
H62H C623 H62I 109.5
C72 C71 Al1 125.1(2)
C72 C71 H71A 106.0
Al1 C71 H71A 106.0
C72 C71 H71B 106.0
Al1 C71 H71B 106.0
H71A C71 H71B 106.3
C723 C72 C721 108.9(3)
C723 C72 C722 108.4(3)
C721 C72 C722 108.8(3)
C723 C72 C71 109.8(3)
C721 C72 C71 110.4(3)
C722 C72 C71 110.5(3)
C72 C721 H72A 109.5
C72 C721 H72B 109.5
H72A C721 H72B 109.5
C72 C721 H72C 109.5
H72A C721 H72C 109.5
H72B C721 H72C 109.5
C72 C722 H72D 109.5
C72 C722 H72E 109.5
H72D C722 H72E 109.5
C72 C722 H72F 109.5
H72D C722 H72F 109.5
H72E C722 H72F 109.5
C72 C723 H72G 109.5
C72 C723 H72H 109.5
H72G C723 H72H 109.5
C72 C723 H72I 109.5
H72G C723 H72I 109.5
H72H C723 H72I 109.5

loop_
_geom_bond_atom_site_label_1
_geom_bond_atom_site_label_2
_geom_bond_distance
P1 C31 1.790(3)
P1 C51 1.797(3)
P1 C41 1.808(3)
P1 C11 1.809(3)
P1 Al1 2.7914(11)
P2 C21 1.846(3)
P2 C41 1.865(3)
P2 C32 1.873(3)
Al1 C71 1.999(3)
Al1 C61 2.001(3)
Al1 C31 2.069(3)
Al1 C51 2.081(3)
C11 C16 1.390(4)
C11 C12 1.391(4)
C12 C13 1.382(4)
C12 H12 0.9600
C13 C14 1.379(5)
C13 H13 0.9600
C14 C15 1.375(5)
C14 H14 0.9600
C15 C16 1.390(4)
C15 H15 0.9600
C16 H16 0.9600
C21 C22 1.388(4)
C21 C26 1.401(4)
C22 C23 1.393(5)
C22 H22 0.9600
C23 C24 1.383(5)
C23 H23 0.9600
C24 C25 1.381(5)
C24 H24 0.9600
C25 C26 1.386(5)
C25 H25 0.9600
C26 H26 0.9600
C31 C32 1.339(4)
C32 C33 1.530(4)
C33 C331 1.527(4)
C33 C332 1.533(4)
C33 C333 1.536(4)
C331 H33A 0.9599
C331 H33B 0.9599
C331 H33C 0.9599
C332 H33D 0.9599
C332 H33E 0.9599
C332 H33F 0.9599
C333 H33G 0.9599
C333 H33H 0.9599
C333 H33I 0.9599
C41 C42 1.326(4)
C42 C43 1.528(4)
C42 H42 0.9600
C43 C433 1.527(5)
C43 C432 1.528(5)
C43 C431 1.538(5)
C431 H43A 0.9599
C431 H43B 0.9599
C431 H43C 0.9599
C432 H43D 0.9599
C432 H43E 0.9599
C432 H43F 0.9599
C433 H43G 0.9599
C433 H43H 0.9599
C433 H43I 0.9599
C51 C52 1.336(4)
C52 C53 1.510(4)
C52 H52 0.9600
C53 C531 1.527(5)
C53 C532 1.539(5)
C53 C533 1.542(5)
C531 H53A 0.9599
C531 H53B 0.9599
C531 H53C 0.9599
C532 H53D 0.9599
C532 H53E 0.9599
C532 H53F 0.9599
C533 H53G 0.9599
C533 H53H 0.9599
C533 H53I 0.9599
C61 C62 1.538(4)
C61 H61A 0.9600
C61 H61B 0.9600
C62 C623 1.527(5)
C62 C621 1.528(4)
C62 C622 1.537(4)
C621 H62A 0.9599
C621 H62B 0.9599
C621 H62C 0.9599
C622 H62D 0.9599
C622 H62E 0.9599
C622 H62F 0.9599
C623 H62G 0.9599
C623 H62H 0.9599
C623 H62I 0.9599
C71 C72 1.544(4)
C71 H71A 0.9600
C71 H71B 0.9600
C72 C723 1.522(5)
C72 C721 1.530(5)
C72 C722 1.531(5)
C721 H72A 0.9599
C721 H72B 0.9599
C721 H72C 0.9599
C722 H72D 0.9599
C722 H72E 0.9599
C722 H72F 0.9599
C723 H72G 0.9599
C723 H72H 0.9599
C723 H72I 0.9599

loop_
_geom_torsion_atom_site_label_1
_geom_torsion_atom_site_label_2
_geom_torsion_atom_site_label_3
_geom_torsion_atom_site_label_4
_geom_torsion
C31 P1 Al1 C71 -84.48(18)
C51 P1 Al1 C71 87.21(18)
C41 P1 Al1 C71 -21.71(19)
C11 P1 Al1 C71 -178.63(16)
C31 P1 Al1 C61 89.69(16)
C51 P1 Al1 C61 -98.62(16)
C41 P1 Al1 C61 152.45(16)
C11 P1 Al1 C61 -4.46(15)
C51 P1 Al1 C31 171.69(18)
C41 P1 Al1 C31 62.76(17)
C11 P1 Al1 C31 -94.15(16)
C31 P1 Al1 C51 -171.69(18)
C41 P1 Al1 C51 -108.93(18)
C11 P1 Al1 C51 94.16(16)
C31 P1 C11 C16 126.6(2)
C51 P1 C11 C16 -128.3(3)
C41 P1 C11 C16 18.2(3)
Al1 P1 C11 C16 178.9(2)
C31 P1 C11 C12 -53.9(3)
C51 P1 C11 C12 51.3(3)
C41 P1 C11 C12 -162.3(2)
Al1 P1 C11 C12 -1.5(3)
C16 C11 C12 C13 0.1(5)
P1 C11 C12 C13 -179.5(3)
C11 C12 C13 C14 -0.8(5)
C12 C13 C14 C15 0.7(5)
C13 C14 C15 C16 0.1(5)
C12 C11 C16 C15 0.7(5)
P1 C11 C16 C15 -179.8(2)
C14 C15 C16 C11 -0.8(5)
C41 P2 C21 C22 103.9(3)
C32 P2 C21 C22 7.5(3)
C41 P2 C21 C26 -78.4(3)
C32 P2 C21 C26 -174.7(2)
C26 C21 C22 C23 0.6(5)
P2 C21 C22 C23 178.3(2)
C21 C22 C23 C24 0.6(5)
C22 C23 C24 C25 -1.0(5)
C23 C24 C25 C26 0.1(6)
C24 C25 C26 C21 1.1(5)
C22 C21 C26 C25 -1.4(5)
P2 C21 C26 C25 -179.3(3)
C51 P1 C31 C32 152.1(2)
C41 P1 C31 C32 23.3(2)
C11 P1 C31 C32 -92.7(2)
Al1 P1 C31 C32 158.3(3)
C51 P1 C31 Al1 -6.21(13)
C41 P1 C31 Al1 -135.01(12)
C11 P1 C31 Al1 108.93(13)
C71 Al1 C31 C32 -22.4(4)
C61 Al1 C31 C32 107.2(4)
C51 Al1 C31 C32 -136.5(4)
P1 Al1 C31 C32 -141.9(5)
C71 Al1 C31 P1 119.49(14)
C61 Al1 C31 P1 -110.92(13)
C51 Al1 C31 P1 5.42(11)
P1 C31 C32 C33 -175.6(2)
Al1 C31 C32 C33 -37.8(5)
P1 C31 C32 P2 -5.3(3)
Al1 C31 C32 P2 132.5(3)
C21 P2 C32 C31 88.2(2)
C41 P2 C32 C31 -14.7(2)
C21 P2 C32 C33 -100.7(2)
C41 P2 C32 C33 156.5(2)
C31 C32 C33 C331 -24.9(4)
P2 C32 C33 C331 164.6(2)
C31 C32 C33 C332 -146.1(3)
P2 C32 C33 C332 43.5(3)
C31 C32 C33 C333 95.8(3)
P2 C32 C33 C333 -74.7(3)
C31 P1 C41 C42 129.7(3)
C51 P1 C41 C42 26.0(3)
C11 P1 C41 C42 -113.8(3)
Al1 P1 C41 C42 88.0(3)
C31 P1 C41 P2 -31.20(16)
C51 P1 C41 P2 -134.95(15)
C11 P1 C41 P2 85.31(16)
Al1 P1 C41 P2 -72.95(16)
C21 P2 C41 C42 122.8(3)
C32 P2 C41 C42 -132.4(3)
C21 P2 C41 P1 -77.38(16)
C32 P2 C41 P1 27.42(15)
P1 C41 C42 C43 -164.9(2)
P2 C41 C42 C43 -8.1(5)
C41 C42 C43 C433 -48.5(5)
C41 C42 C43 C432 -168.4(3)
C41 C42 C43 C431 72.9(4)
C31 P1 C51 C52 -177.1(3)
C41 P1 C51 C52 -71.9(4)
C11 P1 C51 C52 67.7(3)
Al1 P1 C51 C52 176.8(4)
C31 P1 C51 Al1 6.17(13)
C41 P1 C51 Al1 111.33(15)
C11 P1 C51 Al1 -109.07(13)
C71 Al1 C51 C52 65.5(4)
C61 Al1 C51 C52 -71.6(3)
C31 Al1 C51 C52 178.0(3)
P1 Al1 C51 C52 -176.6(4)
C71 Al1 C51 P1 -117.87(14)
C61 Al1 C51 P1 104.99(14)
C31 Al1 C51 P1 -5.40(11)
P1 C51 C52 C53 5.7(6)
Al1 C51 C52 C53 -178.9(3)
C51 C52 C53 C531 -22.7(5)
C51 C52 C53 C532 100.3(4)
C51 C52 C53 C533 -142.9(4)
C71 Al1 C61 C62 -87.5(3)
C31 Al1 C61 C62 141.5(2)
C51 Al1 C61 C62 51.3(3)
P1 Al1 C61 C62 97.5(2)
Al1 C61 C62 C623 46.8(3)
Al1 C61 C62 C621 -73.6(3)
Al1 C61 C62 C622 167.0(2)
C61 Al1 C71 C72 148.2(3)
C31 Al1 C71 C72 -81.8(3)
C51 Al1 C71 C72 8.5(3)
P1 Al1 C71 C72 -37.2(3)
Al1 C71 C72 C723 -68.5(4)
Al1 C71 C72 C721 51.5(4)
Al1 C71 C72 C722 172.0(3)
